data_4331878
loop_
_publ_author_name
'Berlinguette, Curtis P.'
'Miyaji, Taichi'
'Zhang, Yugen'
'Holm, R. H.'

_publ_section_title
;
 Precursors to Clusters with the Topology of the PNCluster of
 Nitrogenase:&#x00A0; Edge-Bridged Double Cubane Clusters
 [(Tp)2Mo2Fe6S8L4]z:&#x00A0; Synthesis, Structures, and Electron Transfer
 Series
;
_journal_issue 5
_journal_name_full 'Inorganic Chemistry'
_journal_page_first 1997
_journal_page_last 2007
_journal_paper_doi 10.1021/ic051770k
_journal_volume 45
_journal_year 2006
_chemical_formula_moiety 'C70 H134 B2 F4 Fe6 Mo2 N17 O0 S8'
_chemical_formula_sum 'C70 H134 B2 F4 Fe6 Mo2 N17 S8'
_chemical_formula_weight 2095.02
_chemical_name_common EBDC-F3-
_chemical_name_systematic
; 
 ? 
;
_space_group_IT_number 2
_symmetry_cell_setting triclinic
_symmetry_space_group_name_Hall '-P 1'
_symmetry_space_group_name_H-M 'P -1'
_atom_sites_solution_hydrogens geom
_atom_sites_solution_primary direct
_atom_sites_solution_secondary difmap
_audit_creation_method SHELXL-97
_cell_angle_alpha 65.041(3)
_cell_angle_beta 67.339(4)
_cell_angle_gamma 81.031(4)
_cell_formula_units_Z 1
_cell_length_a 13.305(3)
_cell_length_b 13.884(3)
_cell_length_c 15.835(3)
_cell_measurement_reflns_used 8561
_cell_measurement_temperature 173(2)
_cell_measurement_theta_max 25
_cell_measurement_theta_min 1.52
_cell_volume 2447.2(9)
_computing_cell_refinement 'Bruker SMART'
_computing_data_collection 'Bruker SMART'
_computing_data_reduction 'Bruker SAINT'
_computing_molecular_graphics 'Bruker SHELXTL'
_computing_publication_material 'Bruker SHELXTL'
_computing_structure_refinement 'SHELXL-97 (Sheldrick, 1997)'
_computing_structure_solution 'SHELXS-97 (Sheldrick, 1990)'
_diffrn_ambient_temperature 173(2)
_diffrn_measured_fraction_theta_full 0.994
_diffrn_measured_fraction_theta_max 0.994
_diffrn_measurement_device_type 'CCD area detector'
_diffrn_measurement_method 'phi and omega scans'
_diffrn_radiation_monochromator graphite
_diffrn_radiation_source 'fine-focus sealed tube'
_diffrn_radiation_type MoK\a
_diffrn_radiation_wavelength 0.71073
_diffrn_reflns_av_R_equivalents 0.0151
_diffrn_reflns_av_sigmaI/netI 0.0287
_diffrn_reflns_limit_h_max 12
_diffrn_reflns_limit_h_min -15
_diffrn_reflns_limit_k_max 13
_diffrn_reflns_limit_k_min -16
_diffrn_reflns_limit_l_max 17
_diffrn_reflns_limit_l_min -18
_diffrn_reflns_number 13770
_diffrn_reflns_theta_full 25.00
_diffrn_reflns_theta_max 25.00
_diffrn_reflns_theta_min 1.52
_exptl_absorpt_coefficient_mu 1.332
_exptl_absorpt_correction_type none
_exptl_crystal_colour block
_exptl_crystal_density_diffrn 1.422
_exptl_crystal_density_method 'not measured'
_exptl_crystal_description black
_exptl_crystal_F_000 1041
_exptl_crystal_size_max 0.25
_exptl_crystal_size_mid 0.24
_exptl_crystal_size_min 0.23
_refine_diff_density_max 0.965
_refine_diff_density_min -0.556
_refine_diff_density_rms 0.098
_refine_ls_extinction_method none
_refine_ls_goodness_of_fit_ref 1.060
_refine_ls_hydrogen_treatment constr
_refine_ls_matrix_type full
_refine_ls_number_parameters 585
_refine_ls_number_reflns 8564
_refine_ls_number_restraints 0
_refine_ls_restrained_S_all 1.060
_refine_ls_R_factor_all 0.0586
_refine_ls_R_factor_gt 0.0454
_refine_ls_shift/su_max 0.008
_refine_ls_shift/su_mean 0.000
_refine_ls_structure_factor_coef Fsqd
_refine_ls_weighting_details 'calc w=1/[\s^2^(Fo^2^)+(0.0736P)^2^+4.1036P] where P=(Fo^2^+2Fc^2^)/3'
_refine_ls_weighting_scheme calc
_refine_ls_wR_factor_gt 0.1230
_refine_ls_wR_factor_ref 0.1381
_reflns_number_gt 7044
_reflns_number_total 8564
_reflns_threshold_expression >2sigma(I)
_cod_data_source_file ic051770ksup1.cif
_cod_data_source_block (TBA)3(11).2MeCN
_cod_original_cell_volume 2447.2(8)
_cod_original_sg_symbol_H-M P-1
_cod_database_code 4331878

loop_
_symmetry_equiv_pos_as_xyz
'x, y, z'
'-x, -y, -z'

loop_
_atom_site_label
_atom_site_type_symbol
_atom_site_fract_x
_atom_site_fract_y
_atom_site_fract_z
_atom_site_U_iso_or_equiv
_atom_site_adp_type
_atom_site_occupancy
_atom_site_symmetry_multiplicity
_atom_site_calc_flag
_atom_site_refinement_flags
_atom_site_disorder_assembly
_atom_site_disorder_group
Mo1 Mo 0.42051(3) 0.21909(3) 0.27320(2) 0.04045(13) Uani 1 1 d . A -1
Fe1 Fe 0.46539(5) 0.04912(5) 0.42242(4) 0.03692(16) Uani 1 1 d . A -1
Fe2 Fe 0.38941(5) 0.22954(5) 0.44954(4) 0.04225(17) Uani 1 1 d . A -1
Fe3 Fe 0.59711(5) 0.21962(5) 0.32289(5) 0.04507(18) Uani 1 1 d . A -1
S1 S 0.57464(9) 0.10765(9) 0.26014(8) 0.0430(3) Uani 1 1 d . A -1
S2 S 0.47825(10) 0.35644(9) 0.29668(9) 0.0514(3) Uani 1 1 d . A -1
S3 S 0.29778(9) 0.11779(9) 0.43284(7) 0.0412(3) Uani 1 1 d . A -1
S4 S 0.53346(10) 0.12971(9) 0.49920(8) 0.0454(3) Uani 1 1 d . A -1
F1 F 0.2986(2) 0.2832(2) 0.5430(2) 0.0619(7) Uani 1 1 d . A -1
F2 F 0.7426(3) 0.2579(3) 0.2761(3) 0.0784(10) Uani 1 1 d . A -1
N1 N 0.4963(3) 0.3126(4) 0.1082(3) 0.0658(13) Uani 1 1 d . A -1
N2 N 0.4390(4) 0.3366(5) 0.0470(3) 0.089(2) Uani 1 1 d . A -1
N3 N 0.2798(3) 0.3219(4) 0.2467(3) 0.0643(13) Uani 1 1 d . A -1
N4 N 0.2528(4) 0.3420(5) 0.1662(4) 0.093(2) Uani 1 1 d . A -1
N5 N 0.3552(3) 0.1269(5) 0.2188(3) 0.0609(12) Uani 1 1 d . A -1
N6 N 0.3194(4) 0.1774(6) 0.1392(4) 0.0863(19) Uani 1 1 d . A -1
N7 N 0.0817(4) 1.0099(5) 0.7446(4) 0.107(3) Uani 1 1 d . B -4
N1S N 0.4538(12) 0.5035(10) 0.5307(8) 0.094(5) Uani 0.50 1 d P . .
N9 N 0.7969(7) 0.0840(7) -0.0481(5) 0.119(3) Uani 1 1 d . C -5
B1 B 0.3217(7) 0.2987(10) 0.0879(5) 0.107(4) Uani 1 1 d . A -1
C1 C 0.5951(5) 0.3543(5) 0.0520(4) 0.081(2) Uani 1 1 d . A -1
H1A H 0.6523 0.3486 0.0757 0.097 Uiso 1 1 calc R . .
C2 C 0.6025(6) 0.4079(7) -0.0473(4) 0.115(3) Uani 1 1 d . A -1
H2 H 0.6639 0.4447 -0.1032 0.138 Uiso 1 1 calc R . .
C3 C 0.5033(6) 0.3959(7) -0.0463(4) 0.118(4) Uani 1 1 d . A -1
H3 H 0.4820 0.4250 -0.1029 0.142 Uiso 1 1 calc R . .
C4 C 0.2081(5) 0.3721(5) 0.3000(5) 0.080(2) Uani 1 1 d . A -1
H4 H 0.2078 0.3715 0.3603 0.095 Uiso 1 1 calc R . .
C5 C 0.1340(5) 0.4256(7) 0.2536(6) 0.112(3) Uani 1 1 d . A -1
H5 H 0.0755 0.4690 0.2747 0.135 Uiso 1 1 calc R . .
C6 C 0.1629(6) 0.4026(8) 0.1712(6) 0.129(4) Uani 1 1 d . A -1
H6 H 0.1258 0.4256 0.1254 0.155 Uiso 1 1 calc R . .
C7 C 0.3401(4) 0.0245(6) 0.2491(5) 0.0709(17) Uani 1 1 d . A -1
H7 H 0.3572 -0.0292 0.3033 0.085 Uiso 1 1 calc R . .
C8 C 0.2958(6) 0.0056(9) 0.1909(7) 0.105(3) Uani 1 1 d . A -1
H8 H 0.2774 -0.0612 0.1973 0.126 Uiso 1 1 calc R . .
C9 C 0.2847(6) 0.1022(11) 0.1237(6) 0.119(4) Uani 1 1 d . A -1
H9 H 0.2566 0.1154 0.0730 0.143 Uiso 1 1 calc R . .
C10 C 0.1111(5) 0.9546(6) 0.6737(5) 0.100(3) Uani 1 1 d . B -4
H10A H 0.1634 0.8977 0.6915 0.121 Uiso 1 1 calc R . .
H10B H 0.1499 1.0067 0.6058 0.121 Uiso 1 1 calc R . .
C11 C 0.0201(7) 0.9052(8) 0.6688(10) 0.163(6) Uani 1 1 d . B -4
H11A H -0.0218 0.8592 0.7386 0.196 Uiso 1 1 calc R . .
H11B H -0.0287 0.9645 0.6476 0.196 Uiso 1 1 calc R . .
C12 C 0.0322(18) 0.8445(18) 0.6118(17) 0.287(15) Uani 1 1 d . B -4
H12A H 0.0142 0.7698 0.6595 0.344 Uiso 1 1 calc R . .
H12B H -0.0240 0.8689 0.5808 0.344 Uiso 1 1 calc R . .
C13 C 0.1320(16) 0.8440(17) 0.5360(17) 0.270(11) Uani 1 1 d . B -4
H13A H 0.1487 0.9158 0.4837 0.404 Uiso 1 1 calc R . .
H13B H 0.1269 0.7953 0.5076 0.404 Uiso 1 1 calc R . .
H13C H 0.1900 0.8206 0.5640 0.404 Uiso 1 1 calc R . .
C14 C 0.0006(6) 1.0992(7) 0.7220(6) 0.135(4) Uani 1 1 d . B -4
H14A H -0.0662 1.0682 0.7299 0.162 Uiso 1 1 calc R . .
H14B H -0.0198 1.1306 0.7720 0.162 Uiso 1 1 calc R . .
C15 C 0.0416(6) 1.1874(6) 0.6189(5) 0.106(3) Uani 1 1 d . B -4
H15A H 0.0569 1.1583 0.5680 0.128 Uiso 1 1 calc R . .
H15B H 0.1105 1.2170 0.6087 0.128 Uiso 1 1 calc R . .
C16 C -0.0421(10) 1.2754(9) 0.6063(9) 0.151(5) Uani 1 1 d . B -4
C17 C -0.004(2) 1.380(2) 0.5303(16) 0.124(13) Uani 0.30 1 d P B -4
C18 C 0.1861(6) 1.0509(6) 0.7326(4) 0.095(3) Uani 1 1 d . B -4
H18A H 0.2362 0.9903 0.7464 0.114 Uiso 1 1 calc R . .
H18B H 0.2203 1.1004 0.6623 0.114 Uiso 1 1 calc R . .
C19 C 0.1748(10) 1.1065(9) 0.7979(6) 0.139(5) Uani 1 1 d . B -4
H19A H 0.1388 1.0587 0.8685 0.166 Uiso 1 1 calc R . .
H19B H 0.1287 1.1700 0.7820 0.166 Uiso 1 1 calc R . .
C20 C 0.2854(12) 1.1397(8) 0.7830(6) 0.140(5) Uani 1 1 d . B -4
H20A H 0.3200 1.1888 0.7127 0.168 Uiso 1 1 calc R . .
H20B H 0.3319 1.0761 0.7961 0.168 Uiso 1 1 calc R . .
C21 C 0.2802(14) 1.1946(9) 0.8510(8) 0.214(8) Uani 1 1 d . B -4
H21A H 0.2471 1.2647 0.8295 0.320 Uiso 1 1 calc R . .
H21B H 0.3540 1.2027 0.8468 0.320 Uiso 1 1 calc R . .
H21C H 0.2362 1.1513 0.9200 0.320 Uiso 1 1 calc R . .
C22 C 0.0245(6) 0.9330(7) 0.8521(5) 0.149(5) Uani 1 1 d . B -4
H22A H -0.0008 0.9736 0.8951 0.179 Uiso 1 1 calc R . .
H22B H -0.0408 0.9034 0.8557 0.179 Uiso 1 1 calc R . .
C23 C 0.0932(6) 0.8422(7) 0.8938(5) 0.128(4) Uani 1 1 d . B -4
H23A H 0.1564 0.8698 0.8954 0.153 Uiso 1 1 calc R . .
H23B H 0.1209 0.8014 0.8511 0.153 Uiso 1 1 calc R . .
C24 C 0.0238(9) 0.7711(9) 0.9984(7) 0.229(9) Uani 1 1 d . B -4
H24A H -0.0368 0.7405 0.9957 0.274 Uiso 1 1 calc R . .
H24B H -0.0081 0.8137 1.0391 0.274 Uiso 1 1 calc R . .
C25 C 0.0915(9) 0.6810(9) 1.0476(8) 0.219(9) Uani 1 1 d . B -4
H25A H 0.1012 0.6251 1.0227 0.328 Uiso 1 1 calc R . .
H25B H 0.0537 0.6514 1.1200 0.328 Uiso 1 1 calc R . .
H25C H 0.1629 0.7088 1.0314 0.328 Uiso 1 1 calc R . .
C27 C 0.471(2) 0.3926(12) 0.5773(15) 0.116(7) Uani 0.50 1 d P . -3
C12S C 0.4990(17) 0.3597(12) 0.6709(12) 0.099(5) Uani 0.50 1 d P D -3
C13S C 0.542(2) 0.2525(17) 0.701(2) 0.152(9) Uani 0.50 1 d P D -3
C30 C 0.562(4) 0.227(3) 0.803(2) 0.215(17) Uani 0.50 1 d P D -3
C2S C 0.4070(18) 0.5137(13) 0.4459(14) 0.120(7) Uani 0.50 1 d P . -3
C3S C 0.382(2) 0.6319(17) 0.3857(16) 0.133(7) Uani 0.50 1 d P . -3
C7S C 0.333(2) 0.624(2) 0.3100(19) 0.173(12) Uani 0.50 1 d P . -3
C6S C 0.318(2) 0.716(5) 0.2482(19) 0.28(3) Uani 0.50 1 d P . -3
C42 C 0.7075(7) 0.0951(7) -0.0161(5) 0.087(2) Uani 1 1 d . C -5
C43 C 0.5930(6) 0.1044(8) 0.0252(5) 0.109(3) Uani 1 1 d . C -5
H43A H 0.5573 0.0498 0.0223 0.163 Uiso 1 1 calc R . .
H43B H 0.5707 0.1749 -0.0130 0.163 Uiso 1 1 calc R . .
H43C H 0.5719 0.0949 0.0947 0.163 Uiso 1 1 calc R . .
C171 C -0.030(2) 1.3308(15) 0.6556(15) 0.204(11) Uani 0.70 1 d P B -4
C10S C 0.3555(14) 0.5494(14) 0.6098(12) 0.090(4) Uani 0.50 1 d P . -3
C35S C 0.2143(17) 1.4919(14) 0.8459(15) 0.131(7) Uani 0.50 1 d P E -3
C26 C 0.2535(18) 0.4917(17) 0.6640(15) 0.115(6) Uani 0.50 1 d P . -3
C34S C 0.8248(13) 0.4813(14) 0.2489(14) 0.103(5) Uani 0.50 1 d P F -3
C11S C 0.3652(15) 0.4540(13) 0.5907(14) 0.097(5) Uani 0.50 1 d P G -4
C14S C 0.480(3) 0.4159(18) 0.5110(16) 0.180(14) Uani 0.50 1 d P . -4
C8S C 0.284(2) 0.525(3) 0.556(3) 0.27(2) Uani 0.50 1 d P G -4
C9S C 0.178(2) 0.516(4) 0.640(3) 0.27(2) Uani 0.50 1 d P G -4
H25 H 0.293(5) 0.327(5) 0.029(4) 0.072(17) Uiso 1 1 d . . .

loop_
_atom_site_aniso_label
_atom_site_aniso_U_11
_atom_site_aniso_U_22
_atom_site_aniso_U_33
_atom_site_aniso_U_23
_atom_site_aniso_U_13
_atom_site_aniso_U_12
Mo1 0.0330(2) 0.0479(2) 0.02351(19) -0.00186(15) -0.00923(14) 0.00718(16)
Fe1 0.0488(4) 0.0338(3) 0.0273(3) -0.0068(2) -0.0196(3) 0.0031(3)
Fe2 0.0482(4) 0.0360(3) 0.0323(3) -0.0070(3) -0.0111(3) -0.0001(3)
Fe3 0.0444(4) 0.0402(4) 0.0446(4) -0.0091(3) -0.0204(3) 0.0055(3)
S1 0.0396(6) 0.0523(6) 0.0323(5) -0.0133(5) -0.0158(4) 0.0107(5)
S2 0.0463(6) 0.0344(6) 0.0467(6) 0.0002(5) -0.0085(5) 0.0025(5)
S3 0.0425(6) 0.0425(6) 0.0267(5) -0.0069(4) -0.0072(4) -0.0016(5)
S4 0.0649(7) 0.0350(6) 0.0424(6) -0.0116(5) -0.0306(6) 0.0034(5)
F1 0.0677(19) 0.0636(18) 0.0515(16) -0.0293(14) -0.0115(14) 0.0010(14)
F2 0.0512(18) 0.071(2) 0.100(3) -0.0174(19) -0.0312(18) -0.0006(15)
N1 0.046(2) 0.082(3) 0.0268(19) 0.006(2) -0.0062(17) 0.015(2)
N2 0.065(3) 0.130(5) 0.027(2) -0.001(3) -0.018(2) 0.032(3)
N3 0.042(2) 0.075(3) 0.041(2) 0.000(2) -0.0116(18) 0.019(2)
N4 0.053(3) 0.135(5) 0.048(3) -0.006(3) -0.023(2) 0.039(3)
N5 0.041(2) 0.107(4) 0.040(2) -0.032(2) -0.0187(18) 0.007(2)
N6 0.046(3) 0.169(6) 0.047(3) -0.042(3) -0.025(2) 0.011(3)
N7 0.057(3) 0.095(4) 0.059(3) 0.024(3) 0.016(2) 0.037(3)
N1S 0.167(15) 0.068(7) 0.055(7) -0.001(7) -0.052(8) -0.058(10)
N9 0.111(6) 0.160(7) 0.085(5) -0.062(5) -0.032(4) 0.036(5)
B1 0.069(5) 0.172(10) 0.044(4) -0.013(5) -0.033(4) 0.043(5)
C1 0.056(3) 0.085(4) 0.045(3) 0.006(3) -0.003(3) 0.015(3)
C2 0.084(5) 0.121(6) 0.039(3) 0.019(3) 0.013(3) 0.032(4)
C3 0.091(5) 0.151(7) 0.026(3) 0.010(3) -0.004(3) 0.054(5)
C4 0.050(3) 0.082(4) 0.056(3) -0.002(3) -0.003(3) 0.021(3)
C5 0.056(4) 0.129(7) 0.075(5) 0.001(4) -0.010(3) 0.048(4)
C6 0.058(4) 0.177(9) 0.072(5) 0.005(5) -0.023(4) 0.054(5)
C7 0.048(3) 0.116(6) 0.061(3) -0.051(4) -0.010(3) -0.011(3)
C8 0.062(4) 0.196(10) 0.090(5) -0.096(7) -0.006(4) -0.033(5)
C9 0.054(4) 0.261(13) 0.078(5) -0.093(7) -0.027(4) -0.009(6)
C10 0.051(4) 0.092(5) 0.070(4) 0.021(4) 0.003(3) 0.017(3)
C11 0.064(5) 0.106(7) 0.196(12) 0.056(7) -0.042(6) -0.025(5)
C12 0.32(3) 0.25(2) 0.24(2) -0.12(2) -0.07(2) 0.14(2)
C13 0.24(2) 0.34(3) 0.36(3) -0.22(2) -0.15(2) -0.049(19)
C14 0.067(4) 0.108(6) 0.099(6) 0.023(5) 0.010(4) 0.054(4)
C15 0.069(4) 0.083(5) 0.083(5) 0.019(4) -0.010(4) 0.027(4)
C16 0.146(9) 0.117(8) 0.138(9) -0.023(7) -0.053(7) 0.070(7)
C17 0.089(16) 0.097(17) 0.059(12) 0.031(12) 0.010(11) 0.062(14)
C18 0.082(5) 0.098(5) 0.040(3) -0.002(3) -0.001(3) 0.044(4)
C19 0.174(10) 0.132(8) 0.055(4) -0.032(5) -0.024(6) 0.085(8)
C20 0.258(14) 0.101(7) 0.065(5) -0.044(5) -0.074(8) 0.065(8)
C21 0.43(2) 0.132(9) 0.092(7) -0.066(7) -0.117(11) 0.089(12)
C22 0.088(5) 0.128(7) 0.067(4) 0.039(4) 0.036(4) 0.050(5)
C23 0.094(5) 0.106(6) 0.062(4) 0.025(4) 0.014(4) 0.044(5)
C24 0.134(8) 0.183(11) 0.111(7) 0.080(7) 0.035(6) 0.076(8)
C25 0.140(9) 0.158(10) 0.131(9) 0.076(8) 0.015(7) 0.055(8)
C27 0.22(2) 0.061(9) 0.095(12) -0.006(8) -0.119(15) 0.007(11)
C12S 0.159(16) 0.073(9) 0.091(10) -0.021(8) -0.085(12) 0.003(10)
C13S 0.23(3) 0.106(14) 0.18(2) -0.061(15) -0.16(2) 0.057(16)
C30 0.36(5) 0.20(3) 0.15(2) -0.09(2) -0.18(3) 0.13(3)
C2S 0.19(2) 0.088(11) 0.118(13) -0.016(9) -0.122(15) -0.001(11)
C3S 0.159(19) 0.114(15) 0.117(15) -0.001(12) -0.084(15) -0.013(13)
C7S 0.23(3) 0.16(2) 0.131(18) -0.065(17) -0.11(2) 0.12(2)
C6S 0.13(2) 0.55(8) 0.077(15) -0.05(3) -0.025(15) 0.00(3)
C42 0.097(5) 0.117(6) 0.051(4) -0.045(4) -0.024(4) 0.022(5)
C43 0.097(6) 0.174(9) 0.061(4) -0.066(5) -0.022(4) 0.024(5)
C171 0.38(3) 0.123(13) 0.154(16) -0.073(12) -0.16(2) 0.097(17)
C10S 0.097(11) 0.112(12) 0.091(10) -0.055(9) -0.050(9) 0.006(9)
C35S 0.152(17) 0.091(12) 0.124(14) 0.024(10) -0.093(14) -0.016(11)
C26 0.102(13) 0.130(15) 0.096(13) -0.014(11) -0.049(11) -0.006(12)
C34S 0.079(10) 0.104(12) 0.103(12) -0.030(10) -0.019(9) -0.006(8)
C11S 0.100(12) 0.071(9) 0.106(12) -0.024(9) -0.037(10) 0.010(9)
C14S 0.36(4) 0.108(15) 0.091(13) -0.015(12) -0.09(2) -0.12(2)
C8S 0.14(2) 0.22(3) 0.24(4) -0.02(3) 0.05(2) 0.08(2)
C9S 0.11(2) 0.43(6) 0.23(4) -0.15(4) -0.03(2) 0.08(3)

loop_
_atom_type_symbol
_atom_type_description
_atom_type_scat_dispersion_real
_atom_type_scat_dispersion_imag
_atom_type_scat_source
C C 0.0033 0.0016 'International Tables Vol C Tables 4.2.6.8 and 6.1.1.4'
H H 0.0000 0.0000 'International Tables Vol C Tables 4.2.6.8 and 6.1.1.4'
B B 0.0013 0.0007 'International Tables Vol C Tables 4.2.6.8 and 6.1.1.4'
N N 0.0061 0.0033 'International Tables Vol C Tables 4.2.6.8 and 6.1.1.4'
F F 0.0171 0.0103 'International Tables Vol C Tables 4.2.6.8 and 6.1.1.4'
S S 0.1246 0.1234 'International Tables Vol C Tables 4.2.6.8 and 6.1.1.4'
Fe Fe 0.3463 0.8444 'International Tables Vol C Tables 4.2.6.8 and 6.1.1.4'
Mo Mo -1.6832 0.6857 'International Tables Vol C Tables 4.2.6.8 and 6.1.1.4'
O O 0.0106 0.0060 'International Tables Vol C Tables 4.2.6.8 and 6.1.1.4'

loop_
_geom_angle_atom_site_label_1
_geom_angle_atom_site_label_2
_geom_angle_atom_site_label_3
_geom_angle
_geom_angle_site_symmetry_1
_geom_angle_site_symmetry_3
N3 Mo1 N5 80.62(19) . .
N3 Mo1 N1 80.54(15) . .
N5 Mo1 N1 80.63(19) . .
N3 Mo1 S3 87.29(11) . .
N5 Mo1 S3 85.65(12) . .
N1 Mo1 S3 162.94(13) . .
N3 Mo1 S1 164.34(13) . .
N5 Mo1 S1 87.40(12) . .
N1 Mo1 S1 87.63(11) . .
S3 Mo1 S1 101.90(4) . .
N3 Mo1 S2 87.47(15) . .
N5 Mo1 S2 164.57(13) . .
N1 Mo1 S2 87.80(15) . .
S3 Mo1 S2 103.65(4) . .
S1 Mo1 S2 102.38(5) . .
N3 Mo1 Fe2 95.81(12) . .
N5 Mo1 Fe2 138.06(12) . .
N1 Mo1 Fe2 140.42(15) . .
S3 Mo1 Fe2 52.41(3) . .
S1 Mo1 Fe2 99.84(3) . .
S2 Mo1 Fe2 52.62(3) . .
N3 Mo1 Fe1 139.23(10) . .
N5 Mo1 Fe1 96.98(13) . .
N1 Mo1 Fe1 139.65(11) . .
S3 Mo1 Fe1 52.04(3) . .
S1 Mo1 Fe1 52.05(3) . .
S2 Mo1 Fe1 98.44(4) . .
Fe2 Mo1 Fe1 59.23(2) . .
N3 Mo1 Fe3 139.52(15) . .
N5 Mo1 Fe3 139.43(12) . .
N1 Mo1 Fe3 97.79(12) . .
S3 Mo1 Fe3 99.22(4) . .
S1 Mo1 Fe3 52.09(3) . .
S2 Mo1 Fe3 52.10(3) . .
Fe2 Mo1 Fe3 60.10(2) . .
Fe1 Mo1 Fe3 58.50(2) . .
S3 Fe1 S1 108.69(4) . .
S3 Fe1 S4 105.14(5) . .
S1 Fe1 S4 106.38(5) . .
S3 Fe1 Fe3 104.15(4) . .
S1 Fe1 Fe3 54.03(4) . .
S4 Fe1 Fe3 55.21(3) . .
S3 Fe1 Fe2 53.65(3) . .
S1 Fe1 Fe2 103.54(4) . .
S4 Fe1 Fe2 54.92(3) . .
Fe3 Fe1 Fe2 61.37(3) . .
S3 Fe1 Mo1 55.52(3) . .
S1 Fe1 Mo1 55.65(3) . .
S4 Fe1 Mo1 103.60(4) . .
Fe3 Fe1 Mo1 61.17(2) . .
Fe2 Fe1 Mo1 60.29(2) . .
F1 Fe2 S3 111.47(10) . .
F1 Fe2 S2 114.34(11) . .
S3 Fe2 S2 109.76(5) . .
F1 Fe2 S4 111.08(11) . .
S3 Fe2 S4 106.40(5) . .
S2 Fe2 S4 103.22(5) . .
F1 Fe2 Fe1 143.81(10) . .
S3 Fe2 Fe1 53.25(4) . .
S2 Fe2 Fe1 101.84(4) . .
S4 Fe2 Fe1 56.66(3) . .
F1 Fe2 Mo1 143.79(10) . .
S3 Fe2 Mo1 55.51(3) . .
S2 Fe2 Mo1 55.80(4) . .
S4 Fe2 Mo1 105.12(4) . .
Fe1 Fe2 Mo1 60.477(19) . .
F1 Fe2 Fe3 146.60(10) . .
S3 Fe2 Fe3 101.85(4) . .
S2 Fe2 Fe3 52.94(3) . .
S4 Fe2 Fe3 54.74(4) . .
Fe1 Fe2 Fe3 59.01(2) . .
Mo1 Fe2 Fe3 60.45(2) . .
F2 Fe3 S1 111.58(13) . .
F2 Fe3 S2 115.83(11) . .
S1 Fe3 S2 108.51(5) . .
F2 Fe3 S4 109.54(12) . .
S1 Fe3 S4 107.49(5) . .
S2 Fe3 S4 103.29(5) . .
F2 Fe3 Fe1 141.67(11) . .
S1 Fe3 Fe1 53.53(4) . .
S2 Fe3 Fe1 102.47(4) . .
S4 Fe3 Fe1 56.89(3) . .
F2 Fe3 Fe2 146.55(13) . .
S1 Fe3 Fe2 101.69(4) . .
S2 Fe3 Fe2 53.09(3) . .
S4 Fe3 Fe2 54.66(3) . .
Fe1 Fe3 Fe2 59.61(3) . .
F2 Fe3 Mo1 146.22(12) . .
S1 Fe3 Mo1 55.17(3) . .
S2 Fe3 Mo1 55.39(4) . .
S4 Fe3 Mo1 104.22(4) . .
Fe1 Fe3 Mo1 60.32(2) . .
Fe2 Fe3 Mo1 59.45(2) . .
Fe1 S1 Fe3 72.44(4) . .
Fe1 S1 Mo1 72.30(4) . .
Fe3 S1 Mo1 72.74(4) . .
Fe3 S2 Fe2 73.97(4) . .
Fe3 S2 Mo1 72.51(4) . .
Fe2 S2 Mo1 71.59(4) . .
Fe1 S3 Fe2 73.09(4) . .
Fe1 S3 Mo1 72.44(4) . .
Fe2 S3 Mo1 72.08(4) . .
Fe2 S4 Fe3 70.60(4) . .
Fe2 S4 Fe1 68.42(4) . .
Fe3 S4 Fe1 67.91(4) . .
C1 N1 N2 107.4(4) . .
C1 N1 Mo1 131.3(4) . .
N2 N1 Mo1 121.3(3) . .
C3 N2 N1 108.2(6) . .
C3 N2 B1 130.9(6) . .
N1 N2 B1 121.0(4) . .
C4 N3 N4 107.5(4) . .
C4 N3 Mo1 130.7(4) . .
N4 N3 Mo1 121.9(4) . .
C6 N4 N3 109.0(6) . .
C6 N4 B1 130.4(6) . .
N3 N4 B1 120.6(4) . .
C7 N5 N6 106.4(5) . .
C7 N5 Mo1 132.3(4) . .
N6 N5 Mo1 121.3(5) . .
C9 N6 N5 107.9(7) . .
C9 N6 B1 131.8(7) . .
N5 N6 B1 120.2(6) . .
C18 N7 C10 106.7(5) . .
C18 N7 C14 111.8(7) . .
C10 N7 C14 110.9(7) . .
C18 N7 C22 111.1(7) . .
C10 N7 C22 110.8(7) . .
C14 N7 C22 105.6(5) . .
C14S N1S C27 131(2) 2_666 .
C14S N1S C2S 105.3(14) 2_666 .
C27 N1S C2S 104.5(11) . .
C14S N1S C10S 96.1(17) 2_666 .
C27 N1S C10S 112.0(13) . .
C2S N1S C10S 106.5(13) . .
C14S N1S C27 31.1(10) 2_666 2_666
C27 N1S C27 134.6(12) . 2_666
C2S N1S C27 75.0(10) . 2_666
C10S N1S C27 111.4(12) . 2_666
N2 B1 N4 109.2(9) . .
N2 B1 N6 108.4(5) . .
N4 B1 N6 107.9(6) . .
N1 C1 C2 109.8(6) . .
C3 C2 C1 104.8(6) . .
N2 C3 C2 109.9(6) . .
N3 C4 C5 109.4(7) . .
C6 C5 C4 105.7(6) . .
N4 C6 C5 108.4(7) . .
N5 C7 C8 110.8(8) . .
C9 C8 C7 105.1(8) . .
C8 C9 N6 109.7(6) . .
N7 C10 C11 118.6(7) . .
C12 C11 C10 126.7(13) . .
C13 C12 C11 121(2) . .
C15 C14 N7 115.0(5) . .
C14 C15 C16 110.8(7) . .
C171 C16 C17 74.8(18) . .
C171 C16 C15 103.9(13) . .
C17 C16 C15 117.9(12) . .
C16 C17 C171 50.4(11) . .
C19 C18 N7 115.0(7) . .
C18 C19 C20 110.4(7) . .
C19 C20 C21 113.3(11) . .
C23 C22 N7 115.0(5) . .
C22 C23 C24 108.6(6) . .
C23 C24 C25 111.0(7) . .
N1S C27 C12S 114.7(14) . .
N1S C27 N1S 45.4(12) . 2_666
C12S C27 N1S 118.0(14) . 2_666
C13S C12S C27 112.0(15) . .
C12S C13S C30 106.3(18) . .
C3S C2S N1S 112.3(14) . .
C2S C3S C7S 104.3(17) . .
C6S C7S C3S 112(3) . .
N9 C42 C43 177.3(10) . .
C16 C171 C17 54.9(14) . .
C26 C10S N1S 116.6(14) . .
C10S C26 C34S 115.6(17) . 2_666
C8S C11S C14S 122(2) . .
N1S C14S C11S 103.1(18) 2_666 .
C11S C8S C9S 111(3) . .

loop_
_geom_bond_atom_site_label_1
_geom_bond_atom_site_label_2
_geom_bond_distance
_geom_bond_site_symmetry_2
Mo1 N3 2.233(4) .
Mo1 N5 2.235(5) .
Mo1 N1 2.246(4) .
Mo1 S3 2.3600(11) .
Mo1 S1 2.3656(11) .
Mo1 S2 2.3749(15) .
Mo1 Fe2 2.7245(9) .
Mo1 Fe1 2.7295(7) .
Mo1 Fe3 2.7523(9) .
Fe1 S3 2.2573(13) .
Fe1 S1 2.2593(13) .
Fe1 S4 2.4214(13) .
Fe1 Fe3 2.6787(10) .
Fe1 Fe2 2.6953(10) .
Fe2 F1 1.864(3) .
Fe2 S3 2.2690(13) .
Fe2 S2 2.2816(13) .
Fe2 S4 2.3720(13) .
Fe2 Fe3 2.7426(10) .
Fe3 F2 1.860(3) .
Fe3 S1 2.2739(14) .
Fe3 S2 2.2771(13) .
Fe3 S4 2.3742(13) .
N1 C1 1.326(7) .
N1 N2 1.360(6) .
N2 C3 1.346(8) .
N2 B1 1.524(11) .
N3 C4 1.334(8) .
N3 N4 1.361(7) .
N4 C6 1.347(8) .
N4 B1 1.524(11) .
N5 C7 1.315(8) .
N5 N6 1.386(6) .
N6 C9 1.347(12) .
N6 B1 1.530(13) .
N7 C18 1.498(11) .
N7 C10 1.515(12) .
N7 C14 1.529(7) .
N7 C22 1.530(7) .
N1S C14S 1.30(2) 2_666
N1S C27 1.43(2) .
N1S C2S 1.632(17) .
N1S C10S 1.68(2) .
N1S C27 1.75(2) 2_666
N9 C42 1.113(9) .
C1 C2 1.398(8) .
C2 C3 1.349(12) .
C4 C5 1.390(9) .
C5 C6 1.371(13) .
C7 C8 1.392(9) .
C8 C9 1.344(14) .
C10 C11 1.523(14) .
C11 C12 1.43(2) .
C12 C13 1.41(2) .
C14 C15 1.515(9) .
C15 C16 1.521(10) .
C16 C171 1.36(2) .
C16 C17 1.45(3) .
C17 C171 1.71(3) .
C18 C19 1.484(13) .
C19 C20 1.512(15) .
C20 C21 1.536(13) .
C22 C23 1.505(9) .
C23 C24 1.516(10) .
C24 C25 1.533(12) .
C27 C12S 1.528(19) .
C27 N1S 1.75(2) 2_666
C12S C13S 1.45(2) .
C13S C30 1.62(3) .
C2S C3S 1.57(2) .
C3S C7S 1.62(3) .
C7S C6S 1.28(5) .
C42 C43 1.416(10) .
C10S C26 1.44(3) .
C26 C34S 1.53(3) 2_666
C11S C8S 1.45(4) .
C11S C14S 1.74(4) .
C14S N1S 1.30(2) 2_666
C8S C9S 1.50(4) .
